data_2221080
loop_
_publ_author_name
'Zhang, Min'
'Lu, Ran-Zhe'
'Han, Lu-Na'
'Wei, Wen-Bin'
'Wang, Hai-Bo'

_publ_section_title
;
 Methyl 5-methoxy-2-nitro-4-[3-(piperidin-1-yl)propoxy]benzoate
;
_journal_coeditor_code HB2910
_journal_issue 3
_journal_name_full 'Acta Crystallographica Section E'
_journal_page_first o558
_journal_paper_doi 10.1107/S1600536809005418
_journal_volume 65
_journal_year 2009
_chemical_formula_iupac 'C17 H24 N2 O6'
_chemical_formula_moiety 'C17 H24 N2 O6'
_chemical_formula_sum 'C17 H24 N2 O6'
_chemical_formula_weight 352.38
_chemical_name_systematic
;
Methyl 5-methoxy-2-nitro-4-[3-(piperidin-1-yl)propoxy]benzoate
;
_space_group_IT_number 14
_symmetry_cell_setting monoclinic
_symmetry_space_group_name_Hall '-P 2yn'
_symmetry_space_group_name_H-M 'P 1 21/n 1'
_atom_sites_solution_hydrogens geom
_atom_sites_solution_primary direct
_atom_sites_solution_secondary difmap
_audit_creation_method SHELXL-97
_cell_angle_alpha 90.00
_cell_angle_beta 97.23(3)
_cell_angle_gamma 90.00
_cell_formula_units_Z 4
_cell_length_a 10.073(2)
_cell_length_b 11.140(2)
_cell_length_c 16.161(3)
_cell_measurement_reflns_used 25
_cell_measurement_temperature 293(2)
_cell_measurement_theta_max 13
_cell_measurement_theta_min 10
_cell_volume 1799.1(6)
_computing_cell_refinement 'CAD-4 EXPRESS (Enraf--Nonius, 1994)'
_computing_data_collection 'CAD-4 EXPRESS (Enraf--Nonius, 1994)'
_computing_data_reduction 'XCAD4 (Harms & Wocadlo, 1995)'
_computing_molecular_graphics 'SHELXTL (Sheldrick, 2008)'
_computing_publication_material 'PLATON (Spek, 2009)'
_computing_structure_refinement 'SHELXL97 (Sheldrick, 2008)'
_computing_structure_solution 'SHELXS97 (Sheldrick, 2008)'
_diffrn_ambient_temperature 293(2)
_diffrn_measured_fraction_theta_full 0.998
_diffrn_measured_fraction_theta_max 0.998
_diffrn_measurement_device_type 'Enraf--Nonius CAD-4'
_diffrn_measurement_method \w/2\q
_diffrn_radiation_monochromator graphite
_diffrn_radiation_source 'fine-focus sealed tube'
_diffrn_radiation_type MoK\a
_diffrn_radiation_wavelength 0.71073
_diffrn_reflns_av_R_equivalents 0.0416
_diffrn_reflns_av_sigmaI/netI 0.0664
_diffrn_reflns_limit_h_max 12
_diffrn_reflns_limit_h_min 0
_diffrn_reflns_limit_k_max 13
_diffrn_reflns_limit_k_min 0
_diffrn_reflns_limit_l_max 19
_diffrn_reflns_limit_l_min -19
_diffrn_reflns_number 3458
_diffrn_reflns_theta_full 25.29
_diffrn_reflns_theta_max 25.29
_diffrn_reflns_theta_min 2.23
_diffrn_standards_decay_% 1
_diffrn_standards_interval_count 200
_diffrn_standards_interval_time 2h
_diffrn_standards_number 3
_exptl_absorpt_coefficient_mu 0.099
_exptl_absorpt_correction_T_max 0.981
_exptl_absorpt_correction_T_min 0.971
_exptl_absorpt_correction_type psi-scan
_exptl_absorpt_process_details '(North <i>et al.</i>,  1968)'
_exptl_crystal_colour yellow
_exptl_crystal_density_diffrn 1.301
_exptl_crystal_density_method 'not measured'
_exptl_crystal_description block
_exptl_crystal_F_000 752
_exptl_crystal_size_max 0.30
_exptl_crystal_size_mid 0.20
_exptl_crystal_size_min 0.20
_refine_diff_density_max 0.252
_refine_diff_density_min -0.290
_refine_ls_extinction_method none
_refine_ls_goodness_of_fit_ref 1.006
_refine_ls_hydrogen_treatment constr
_refine_ls_matrix_type full
_refine_ls_number_parameters 226
_refine_ls_number_reflns 3262
_refine_ls_number_restraints 0
_refine_ls_restrained_S_all 1.006
_refine_ls_R_factor_all 0.1186
_refine_ls_R_factor_gt 0.0683
_refine_ls_shift/su_max 0.000
_refine_ls_shift/su_mean 0.000
_refine_ls_structure_factor_coef Fsqd
_refine_ls_weighting_details 'calc w=1/[\s^2^(Fo^2^)+(0.06P)^2^+2.6P] where P=(Fo^2^+2Fc^2^)/3'
_refine_ls_weighting_scheme calc
_refine_ls_wR_factor_gt 0.1481
_refine_ls_wR_factor_ref 0.1751
_reflns_number_gt 1950
_reflns_number_total 3262
_reflns_threshold_expression I>2\s(I)
_cod_data_source_file hb2910.cif
_cod_data_source_block I
_cod_original_sg_symbol_H-M 'P 21/n'
_cod_database_code 2221080
_cod_database_fobs_code 2221080

loop_
_symmetry_equiv_pos_as_xyz
'x, y, z'
'-x+1/2, y+1/2, -z+1/2'
'-x, -y, -z'
'x-1/2, -y-1/2, z-1/2'

loop_
_atom_site_type_symbol
_atom_site_label
_atom_site_fract_x
_atom_site_fract_y
_atom_site_fract_z
_atom_site_U_iso_or_equiv
_atom_site_adp_type
_atom_site_calc_flag
_atom_site_refinement_flags
_atom_site_occupancy
_atom_site_disorder_assembly
_atom_site_disorder_group
O O1 1.0523(2) 0.3714(2) 0.40317(15) 0.0487(7) Uani d . 1 . .
O O2 1.0082(3) 0.1757(2) 0.38640(16) 0.0563(7) Uani d . 1 . .
O O3 0.7178(3) 0.5462(3) 0.32890(18) 0.0746(10) Uani d . 1 . .
O O4 0.7681(3) 0.3835(3) 0.39767(17) 0.0627(8) Uani d . 1 . .
O O5 0.8037(2) 0.4291(2) 0.03763(13) 0.0404(6) Uani d . 1 . .
O O6 0.9697(2) 0.2550(2) 0.05972(14) 0.0408(6) Uani d . 1 . .
N N1 0.7693(3) 0.4455(3) 0.33404(18) 0.0445(8) Uani d . 1 . .
N N2 0.6436(2) 0.7187(2) -0.17424(16) 0.0314(6) Uani d . 1 . .
C C1 1.1303(4) 0.3499(4) 0.4829(2) 0.0633(12) Uani d . 1 . .
H H1A 1.1646 0.4247 0.5061 0.095 Uiso calc R 1 . .
H H1B 1.2035 0.2973 0.4756 0.095 Uiso calc R 1 . .
H H1C 1.0748 0.3134 0.5199 0.095 Uiso calc R 1 . .
C C2 0.9964(3) 0.2764(3) 0.3627(2) 0.0395(8) Uani d . 1 . .
C C3 0.9287(3) 0.3122(3) 0.27838(19) 0.0325(7) Uani d . 1 . .
C C4 0.9752(3) 0.2621(3) 0.20979(19) 0.0310(7) Uani d . 1 . .
H H4A 1.0391 0.2015 0.2174 0.037 Uiso calc R 1 . .
C C5 0.9293(3) 0.2995(3) 0.13026(19) 0.0303(7) Uani d . 1 . .
C C6 0.8349(3) 0.3941(3) 0.1185(2) 0.0328(7) Uani d . 1 . .
C C7 0.7857(3) 0.4424(3) 0.18563(19) 0.0316(7) Uani d . 1 . .
H H7A 0.7229 0.5039 0.1782 0.038 Uiso calc R 1 . .
C C8 0.8291(3) 0.4000(3) 0.26530(19) 0.0323(7) Uani d . 1 . .
C C9 1.0556(4) 0.1520(3) 0.0662(2) 0.0520(10) Uani d . 1 . .
H H9A 1.0762 0.1303 0.0118 0.078 Uiso calc R 1 . .
H H9B 1.0112 0.0863 0.0896 0.078 Uiso calc R 1 . .
H H9C 1.1368 0.1706 0.1016 0.078 Uiso calc R 1 . .
C C10 0.7202(3) 0.5334(3) 0.0212(2) 0.0368(8) Uani d . 1 . .
H H10A 0.7556 0.5999 0.0560 0.044 Uiso calc R 1 . .
H H10B 0.6301 0.5165 0.0332 0.044 Uiso calc R 1 . .
C C11 0.7190(3) 0.5643(3) -0.0687(2) 0.0380(8) Uani d . 1 . .
H H11A 0.6879 0.4957 -0.1027 0.046 Uiso calc R 1 . .
H H11B 0.8094 0.5827 -0.0796 0.046 Uiso calc R 1 . .
C C12 0.6288(3) 0.6713(3) -0.0931(2) 0.0404(8) Uani d . 1 . .
H H12A 0.5364 0.6474 -0.0922 0.048 Uiso calc R 1 . .
H H12B 0.6488 0.7343 -0.0519 0.048 Uiso calc R 1 . .
C C13 0.5908(4) 0.6370(3) -0.2416(2) 0.0462(9) Uani d . 1 . .
H H13A 0.4957 0.6258 -0.2401 0.055 Uiso calc R 1 . .
H H13B 0.6340 0.5595 -0.2326 0.055 Uiso calc R 1 . .
C C14 0.6130(5) 0.6835(4) -0.3253(2) 0.0601(11) Uani d . 1 . .
H H14A 0.5713 0.6294 -0.3679 0.072 Uiso calc R 1 . .
H H14B 0.7083 0.6848 -0.3293 0.072 Uiso calc R 1 . .
C C15 0.5571(4) 0.8070(4) -0.3413(2) 0.0618(11) Uani d . 1 . .
H H15A 0.4602 0.8042 -0.3471 0.074 Uiso calc R 1 . .
H H15B 0.5837 0.8382 -0.3928 0.074 Uiso calc R 1 . .
C C16 0.6085(4) 0.8881(3) -0.2698(2) 0.0509(10) Uani d . 1 . .
H H16A 0.5661 0.9661 -0.2779 0.061 Uiso calc R 1 . .
H H16B 0.7041 0.8991 -0.2691 0.061 Uiso calc R 1 . .
C C17 0.5809(4) 0.8370(3) -0.1868(2) 0.0431(9) Uani d . 1 . .
H H17A 0.6163 0.8905 -0.1421 0.052 Uiso calc R 1 . .
H H17B 0.4851 0.8299 -0.1860 0.052 Uiso calc R 1 . .

loop_
_atom_site_aniso_label
_atom_site_aniso_U_11
_atom_site_aniso_U_22
_atom_site_aniso_U_33
_atom_site_aniso_U_12
_atom_site_aniso_U_13
_atom_site_aniso_U_23
O1 0.0500(15) 0.0488(15) 0.0426(14) -0.0022(12) -0.0119(11) 0.0005(12)
O2 0.0646(18) 0.0432(16) 0.0596(17) 0.0030(13) 0.0019(13) 0.0194(13)
O3 0.077(2) 0.079(2) 0.068(2) 0.0443(18) 0.0102(16) -0.0039(17)
O4 0.0541(17) 0.083(2) 0.0536(17) 0.0055(15) 0.0154(13) 0.0086(16)
O5 0.0454(14) 0.0389(13) 0.0358(13) 0.0092(11) 0.0006(10) 0.0073(11)
O6 0.0398(13) 0.0429(14) 0.0400(13) 0.0103(11) 0.0065(10) -0.0039(11)
N1 0.0279(15) 0.064(2) 0.0408(17) 0.0085(15) 0.0003(12) -0.0051(16)
N2 0.0313(14) 0.0257(14) 0.0365(14) 0.0058(11) 0.0010(11) 0.0049(12)
C1 0.054(3) 0.085(3) 0.046(2) -0.005(2) -0.0129(18) 0.001(2)
C2 0.0359(19) 0.042(2) 0.0406(19) 0.0052(16) 0.0040(15) 0.0079(17)
C3 0.0281(17) 0.0323(18) 0.0358(18) -0.0028(14) -0.0015(13) 0.0014(14)
C4 0.0257(16) 0.0305(17) 0.0369(18) 0.0034(13) 0.0052(13) -0.0002(14)
C5 0.0249(16) 0.0276(17) 0.0385(18) -0.0009(13) 0.0038(13) -0.0059(14)
C6 0.0273(17) 0.0325(18) 0.0369(18) -0.0028(13) -0.0024(13) 0.0020(14)
C7 0.0249(16) 0.0341(18) 0.0356(17) 0.0060(14) 0.0025(13) 0.0005(14)
C8 0.0280(17) 0.0339(18) 0.0348(17) 0.0045(14) 0.0039(13) -0.0040(14)
C9 0.051(2) 0.045(2) 0.060(2) 0.0147(18) 0.0097(18) -0.0103(19)
C10 0.0323(18) 0.0338(18) 0.044(2) 0.0052(14) 0.0025(14) 0.0066(15)
C11 0.0389(19) 0.0320(18) 0.0419(19) 0.0012(15) 0.0009(15) 0.0072(15)
C12 0.040(2) 0.041(2) 0.0394(19) 0.0064(16) 0.0013(15) 0.0054(16)
C13 0.051(2) 0.041(2) 0.043(2) 0.0069(17) -0.0037(16) -0.0023(17)
C14 0.077(3) 0.058(3) 0.043(2) 0.007(2) -0.0016(19) -0.004(2)
C15 0.070(3) 0.071(3) 0.043(2) 0.011(2) -0.0005(19) 0.013(2)
C16 0.055(2) 0.045(2) 0.054(2) 0.0093(18) 0.0088(18) 0.0187(19)
C17 0.045(2) 0.0331(19) 0.051(2) 0.0104(16) 0.0081(16) 0.0028(17)

loop_
_atom_type_symbol
_atom_type_description
_atom_type_scat_dispersion_real
_atom_type_scat_dispersion_imag
_atom_type_scat_source
C C 0.0033 0.0016 'International Tables Vol C Tables 4.2.6.8 and 6.1.1.4'
H H 0.0000 0.0000 'International Tables Vol C Tables 4.2.6.8 and 6.1.1.4'
N N 0.0061 0.0033 'International Tables Vol C Tables 4.2.6.8 and 6.1.1.4'
O O 0.0106 0.0060 'International Tables Vol C Tables 4.2.6.8 and 6.1.1.4'

loop_
_geom_angle_atom_site_label_1
_geom_angle_atom_site_label_2
_geom_angle_atom_site_label_3
_geom_angle_site_symmetry_1
_geom_angle_site_symmetry_3
_geom_angle
_geom_angle_publ_flag
C2 O1 C1 . . 117.1(3) ?
C6 O5 C10 . . 117.9(2) ?
C5 O6 C9 . . 118.3(3) ?
O3 N1 O4 . . 120.9(3) ?
O3 N1 C8 . . 119.1(3) ?
O4 N1 C8 . . 119.9(3) ?
C12 N2 C17 . . 111.4(3) ?
C12 N2 C13 . . 112.3(3) ?
C17 N2 C13 . . 110.2(3) ?
O1 C1 H1A . . 109.5 ?
O1 C1 H1B . . 109.5 ?
H1A C1 H1B . . 109.5 ?
O1 C1 H1C . . 109.5 ?
H1A C1 H1C . . 109.5 ?
H1B C1 H1C . . 109.5 ?
O2 C2 O1 . . 125.0(3) ?
O2 C2 C3 . . 124.1(3) ?
O1 C2 C3 . . 110.5(3) ?
C4 C3 C8 . . 118.2(3) ?
C4 C3 C2 . . 117.5(3) ?
C8 C3 C2 . . 124.0(3) ?
C5 C4 C3 . . 121.5(3) ?
C5 C4 H4A . . 119.3 ?
C3 C4 H4A . . 119.3 ?
O6 C5 C4 . . 125.2(3) ?
O6 C5 C6 . . 115.3(3) ?
C4 C5 C6 . . 119.5(3) ?
C7 C6 O5 . . 126.1(3) ?
C7 C6 C5 . . 119.6(3) ?
O5 C6 C5 . . 114.4(3) ?
C6 C7 C8 . . 120.1(3) ?
C6 C7 H7A . . 120.0 ?
C8 C7 H7A . . 120.0 ?
C7 C8 C3 . . 120.9(3) ?
C7 C8 N1 . . 119.2(3) ?
C3 C8 N1 . . 119.8(3) ?
O6 C9 H9A . . 109.5 ?
O6 C9 H9B . . 109.5 ?
H9A C9 H9B . . 109.5 ?
O6 C9 H9C . . 109.5 ?
H9A C9 H9C . . 109.5 ?
H9B C9 H9C . . 109.5 ?
O5 C10 C11 . . 107.4(3) ?
O5 C10 H10A . . 110.2 ?
C11 C10 H10A . . 110.2 ?
O5 C10 H10B . . 110.2 ?
C11 C10 H10B . . 110.2 ?
H10A C10 H10B . . 108.5 ?
C10 C11 C12 . . 111.3(3) ?
C10 C11 H11A . . 109.4 ?
C12 C11 H11A . . 109.4 ?
C10 C11 H11B . . 109.4 ?
C12 C11 H11B . . 109.4 ?
H11A C11 H11B . . 108.0 ?
N2 C12 C11 . . 113.3(3) ?
N2 C12 H12A . . 108.9 ?
C11 C12 H12A . . 108.9 ?
N2 C12 H12B . . 108.9 ?
C11 C12 H12B . . 108.9 ?
H12A C12 H12B . . 107.7 ?
N2 C13 C14 . . 112.1(3) ?
N2 C13 H13A . . 109.2 ?
C14 C13 H13A . . 109.2 ?
N2 C13 H13B . . 109.2 ?
C14 C13 H13B . . 109.2 ?
H13A C13 H13B . . 107.9 ?
C13 C14 C15 . . 112.3(3) ?
C13 C14 H14A . . 109.1 ?
C15 C14 H14A . . 109.1 ?
C13 C14 H14B . . 109.1 ?
C15 C14 H14B . . 109.1 ?
H14A C14 H14B . . 107.9 ?
C14 C15 C16 . . 109.5(3) ?
C14 C15 H15A . . 109.8 ?
C16 C15 H15A . . 109.8 ?
C14 C15 H15B . . 109.8 ?
C16 C15 H15B . . 109.8 ?
H15A C15 H15B . . 108.2 ?
C15 C16 C17 . . 111.7(3) ?
C15 C16 H16A . . 109.3 ?
C17 C16 H16A . . 109.3 ?
C15 C16 H16B . . 109.3 ?
C17 C16 H16B . . 109.3 ?
H16A C16 H16B . . 107.9 ?
N2 C17 C16 . . 109.7(3) ?
N2 C17 H17A . . 109.7 ?
C16 C17 H17A . . 109.7 ?
N2 C17 H17B . . 109.7 ?
C16 C17 H17B . . 109.7 ?
H17A C17 H17B . . 108.2 ?

loop_
_geom_bond_atom_site_label_1
_geom_bond_atom_site_label_2
_geom_bond_site_symmetry_2
_geom_bond_distance
_geom_bond_publ_flag
O1 C2 . 1.332(4) ?
O1 C1 . 1.442(4) ?
O2 C2 . 1.187(4) ?
O3 N1 . 1.235(4) ?
O4 N1 . 1.240(4) ?
O5 C6 . 1.362(4) ?
O5 C10 . 1.439(4) ?
O6 C5 . 1.352(4) ?
O6 C9 . 1.432(4) ?
N1 C8 . 1.422(4) ?
N2 C12 . 1.439(4) ?
N2 C17 . 1.464(4) ?
N2 C13 . 1.466(4) ?
C1 H1A . 0.9600 ?
C1 H1B . 0.9600 ?
C1 H1C . 0.9600 ?
C2 C3 . 1.499(4) ?
C3 C4 . 1.375(4) ?
C3 C8 . 1.398(4) ?
C4 C5 . 1.375(4) ?
C4 H4A . 0.9300 ?
C5 C6 . 1.416(4) ?
C6 C7 . 1.360(4) ?
C7 C8 . 1.389(4) ?
C7 H7A . 0.9300 ?
C9 H9A . 0.9600 ?
C9 H9B . 0.9600 ?
C9 H9C . 0.9600 ?
C10 C11 . 1.492(4) ?
C10 H10A . 0.9700 ?
C10 H10B . 0.9700 ?
C11 C12 . 1.521(4) ?
C11 H11A . 0.9700 ?
C11 H11B . 0.9700 ?
C12 H12A . 0.9700 ?
C12 H12B . 0.9700 ?
C13 C14 . 1.492(5) ?
C13 H13A . 0.9700 ?
C13 H13B . 0.9700 ?
C14 C15 . 1.498(6) ?
C14 H14A . 0.9700 ?
C14 H14B . 0.9700 ?
C15 C16 . 1.506(6) ?
C15 H15A . 0.9700 ?
C15 H15B . 0.9700 ?
C16 C17 . 1.514(5) ?
C16 H16A . 0.9700 ?
C16 H16B . 0.9700 ?
C17 H17A . 0.9700 ?
C17 H17B . 0.9700 ?

loop_
_geom_torsion_atom_site_label_1
_geom_torsion_atom_site_label_2
_geom_torsion_atom_site_label_3
_geom_torsion_atom_site_label_4
_geom_torsion_site_symmetry_1
_geom_torsion_site_symmetry_2
_geom_torsion_site_symmetry_3
_geom_torsion_site_symmetry_4
_geom_torsion
_geom_torsion_publ_flag
C1 O1 C2 O2 . . . . -1.6(5) ?
C1 O1 C2 C3 . . . . -175.4(3) ?
O2 C2 C3 C4 . . . . -55.8(5) ?
O1 C2 C3 C4 . . . . 118.1(3) ?
O2 C2 C3 C8 . . . . 129.6(4) ?
O1 C2 C3 C8 . . . . -56.6(4) ?
C8 C3 C4 C5 . . . . 2.3(5) ?
C2 C3 C4 C5 . . . . -172.7(3) ?
C9 O6 C5 C4 . . . . 7.4(4) ?
C9 O6 C5 C6 . . . . -174.4(3) ?
C3 C4 C5 O6 . . . . -180.0(3) ?
C3 C4 C5 C6 . . . . 1.8(5) ?
C10 O5 C6 C7 . . . . 5.7(4) ?
C10 O5 C6 C5 . . . . -173.2(3) ?
O6 C5 C6 C7 . . . . 178.3(3) ?
C4 C5 C6 C7 . . . . -3.4(4) ?
O6 C5 C6 O5 . . . . -2.8(4) ?
C4 C5 C6 O5 . . . . 175.6(3) ?
O5 C6 C7 C8 . . . . -178.2(3) ?
C5 C6 C7 C8 . . . . 0.7(5) ?
C6 C7 C8 C3 . . . . 3.5(5) ?
C6 C7 C8 N1 . . . . -175.4(3) ?
C4 C3 C8 C7 . . . . -5.0(5) ?
C2 C3 C8 C7 . . . . 169.6(3) ?
C4 C3 C8 N1 . . . . 173.9(3) ?
C2 C3 C8 N1 . . . . -11.5(5) ?
O3 N1 C8 C7 . . . . -25.2(5) ?
O4 N1 C8 C7 . . . . 153.9(3) ?
O3 N1 C8 C3 . . . . 155.8(3) ?
O4 N1 C8 C3 . . . . -25.0(5) ?
C6 O5 C10 C11 . . . . 171.1(3) ?
O5 C10 C11 C12 . . . . 177.9(3) ?
C17 N2 C12 C11 . . . . -166.2(3) ?
C13 N2 C12 C11 . . . . 69.6(4) ?
C10 C11 C12 N2 . . . . 168.9(3) ?
C12 N2 C13 C14 . . . . -176.9(3) ?
C17 N2 C13 C14 . . . . 58.3(4) ?
N2 C13 C14 C15 . . . . -55.0(4) ?
C13 C14 C15 C16 . . . . 51.9(5) ?
C14 C15 C16 C17 . . . . -54.0(5) ?
C12 N2 C17 C16 . . . . 175.3(3) ?
C13 N2 C17 C16 . . . . -59.3(4) ?
C15 C16 C17 N2 . . . . 58.5(4) ?

loop_
_cod_related_entry_id
_cod_related_entry_database
_cod_related_entry_code
1 ChemSpider 24022117
